data_4029306
loop_
_publ_author_name
'Hua, Guoxiong'
'Du, Junyi'
'Slawin, Alexandra M. Z.'
'Woollins, J. Derek'

_publ_section_title
;
 2,4-Diaryl-1,3-Chalcogen Azoles Bearing Pentafluorosulfanyl SF5 Groups: A
 Synthetic and Structural Study.
;
_journal_issue 9
_journal_name_full 'The Journal of organic chemistry'
_journal_page_first 3876
_journal_page_last 3886
_journal_paper_doi 10.1021/jo500316v
_journal_volume 79
_journal_year 2014
_chemical_formula_moiety 'C15 H9 F5 N2 O2 S Se'
_chemical_formula_sum 'C15 H9 F5 N2 O2 S Se'
_chemical_formula_weight 455.26
_space_group_IT_number 2
_symmetry_cell_setting triclinic
_symmetry_Int_Tables_number 2
_symmetry_space_group_name_Hall '-P 1'
_symmetry_space_group_name_H-M 'P -1'
_atom_sites_solution_hydrogens geom
_atom_sites_solution_primary direct
_atom_sites_solution_secondary difmap
_cell_angle_alpha 109.181(3)
_cell_angle_beta 109.088(12)
_cell_angle_gamma 100.490(13)
_cell_formula_units_Z 2
_cell_length_a 7.911(11)
_cell_length_b 10.425(15)
_cell_length_c 11.609(17)
_cell_measurement_reflns_used 2049
_cell_measurement_temperature 125
_cell_measurement_theta_max 32.03
_cell_measurement_theta_min 2.04
_cell_volume 808(2)
_computing_cell_refinement 'CrystalClear-SM Expert 2.0 r6'
_computing_data_collection 'CrystalClear-SM Expert 2.0 r6 (Rigaku, 2010)'
_computing_data_reduction 'CrystalClear-SM Expert 2.0 r6'
_computing_molecular_graphics 'CrystalStructure 4.0'
_computing_publication_material 'CrystalStructure 4.0 (Rigaku, 2010)'
_computing_structure_refinement 'SHELXL97 (Sheldrick, 2008)'
_computing_structure_solution 'SIR2004 (Burla, et al., 2005)'
_diffrn_ambient_temperature 125
_diffrn_detector_area_resol_mean 13.653
_diffrn_measured_fraction_theta_full 0.995
_diffrn_measured_fraction_theta_max 0.894
_diffrn_measurement_device_type 'Rigaku SCX mini'
_diffrn_measurement_method \w
_diffrn_radiation_type 'Mo K\a'
_diffrn_radiation_wavelength 0.71075
_diffrn_reflns_av_R_equivalents 0.0810
_diffrn_reflns_limit_h_max 11
_diffrn_reflns_limit_h_min -11
_diffrn_reflns_limit_k_max 15
_diffrn_reflns_limit_k_min -15
_diffrn_reflns_limit_l_max 17
_diffrn_reflns_limit_l_min -17
_diffrn_reflns_number 10284
_diffrn_reflns_theta_full 25.00
_diffrn_reflns_theta_max 32.29
_diffrn_standards_number 0
_exptl_absorpt_coefficient_mu 2.519
_exptl_absorpt_correction_T_max 0.838
_exptl_absorpt_correction_T_min 0.550
_exptl_absorpt_correction_type multi-scan
_exptl_absorpt_process_details 'REQAB (Rigaku, 1998)'
_exptl_crystal_colour colorless
_exptl_crystal_density_diffrn 1.870
_exptl_crystal_density_method 'not measured'
_exptl_crystal_description platelet
_exptl_crystal_F_000 448.00
_exptl_crystal_size_max 0.360
_exptl_crystal_size_mid 0.200
_exptl_crystal_size_min 0.070
_refine_diff_density_max 0.870
_refine_diff_density_min -1.020
_refine_ls_extinction_method none
_refine_ls_goodness_of_fit_ref 0.944
_refine_ls_hydrogen_treatment constr
_refine_ls_number_parameters 235
_refine_ls_number_reflns 5146
_refine_ls_number_restraints 0
_refine_ls_R_factor_gt 0.0599
_refine_ls_shift/su_max 0.000
_refine_ls_structure_factor_coef Fsqd
_refine_ls_weighting_details 'w = 1/[\s^2^(Fo^2^)+(0.0505P)^2^+0.0000P] where P=(Fo^2^+2Fc^2^)/3'
_refine_ls_weighting_scheme calc
_refine_ls_wR_factor_ref 0.1479
_reflns_number_gt 2626
_reflns_number_total 5146
_reflns_threshold_expression F^2^>2.0\s(F^2^)
_cod_data_source_file jo500316v_si_002.cif
_cod_data_source_block HW60-1-1
_cod_depositor_comments 'Adding full bibliography for 4029302--4029308.cif.'
_cod_database_code 4029306

loop_
_symmetry_equiv_pos_site_id
_symmetry_equiv_pos_as_xyz
1 +X,+Y,+Z
2 -X,-Y,-Z

loop_
_atom_site_label
_atom_site_type_symbol
_atom_site_fract_x
_atom_site_fract_y
_atom_site_fract_z
_atom_site_U_iso_or_equiv
_atom_site_adp_type
_atom_site_occupancy
_atom_site_symmetry_multiplicity
_atom_site_calc_flag
_atom_site_refinement_flags
Se3 Se 0.54258(6) 0.54245(5) 0.77814(4) 0.04173(16) Uani 1.0 2 d .
S1 S 0.93207(15) 1.24928(11) 0.81119(10) 0.0380(3) Uani 1.0 2 d .
F1 F 0.9780(4) 1.1997(3) 0.6844(3) 0.0631(9) Uani 1.0 2 d .
F2 F 0.7528(4) 1.2768(3) 0.7274(3) 0.0670(9) Uani 1.0 2 d .
F3 F 0.8992(5) 1.3119(3) 0.9407(3) 0.0765(11) Uani 1.0 2 d .
F4 F 1.1233(4) 1.2326(3) 0.8962(3) 0.0695(10) Uani 1.0 2 d .
F5 F 1.0505(4) 1.4080(3) 0.8474(3) 0.0580(8) Uani 1.0 2 d .
O1 O -0.4226(5) -0.1054(4) 0.1497(4) 0.0539(9) Uani 1.0 2 d .
O2 O -0.2571(5) -0.0541(4) 0.3581(4) 0.0498(8) Uani 1.0 2 d .
N1 N 0.3333(5) 0.5643(4) 0.5543(4) 0.0324(8) Uani 1.0 2 d .
N2 N -0.2960(5) -0.0248(4) 0.2607(4) 0.0402(9) Uani 1.0 2 d .
C2 C 0.4798(6) 0.6401(4) 0.6667(4) 0.0324(9) Uani 1.0 2 d .
C4 C 0.3325(6) 0.3929(5) 0.6443(4) 0.0356(9) Uani 1.0 2 d .
C5 C 0.2481(6) 0.4286(4) 0.5408(4) 0.0302(8) Uani 1.0 2 d .
C6 C 0.5929(6) 0.7879(5) 0.7044(4) 0.0313(9) Uani 1.0 2 d .
C7 C 0.5714(6) 0.8399(5) 0.6045(4) 0.0342(9) Uani 1.0 2 d .
C8 C 0.6760(6) 0.9783(5) 0.6373(4) 0.0333(9) Uani 1.0 2 d .
C9 C 0.7990(6) 1.0678(4) 0.7693(4) 0.0311(9) Uani 1.0 2 d .
C10 C 0.8200(6) 1.0201(5) 0.8700(4) 0.0338(9) Uani 1.0 2 d .
C11 C 0.7164(6) 0.8806(5) 0.8359(4) 0.0369(10) Uani 1.0 2 d .
C12 C 0.0743(6) 0.3340(4) 0.4145(4) 0.0311(9) Uani 1.0 2 d .
C13 C -0.0264(6) 0.1986(5) 0.3965(4) 0.0344(9) Uani 1.0 2 d .
C14 C -0.1848(6) 0.1173(5) 0.2790(4) 0.0350(9) Uani 1.0 2 d .
C15 C -0.2494(6) 0.1622(5) 0.1790(4) 0.0377(10) Uani 1.0 2 d .
C16 C -0.1510(6) 0.2973(5) 0.1992(4) 0.0390(10) Uani 1.0 2 d .
C17 C 0.0115(6) 0.3825(5) 0.3166(4) 0.0354(9) Uani 1.0 2 d .
H4 H 0.2882 0.3030 0.6465 0.0428 Uiso 1.0 2 calc R
H7 H 0.4848 0.7796 0.5143 0.0410 Uiso 1.0 2 calc R
H8 H 0.6635 1.0121 0.5693 0.0400 Uiso 1.0 2 calc R
H10 H 0.9038 1.0818 0.9605 0.0406 Uiso 1.0 2 calc R
H11 H 0.7301 0.8473 0.9043 0.0443 Uiso 1.0 2 calc R
H13 H 0.0137 0.1639 0.4636 0.0413 Uiso 1.0 2 calc R
H15 H -0.3585 0.1022 0.0984 0.0453 Uiso 1.0 2 calc R
H16 H -0.1942 0.3322 0.1327 0.0468 Uiso 1.0 2 calc R
H17 H 0.0794 0.4747 0.3291 0.0425 Uiso 1.0 2 calc R

loop_
_atom_site_aniso_label
_atom_site_aniso_U_11
_atom_site_aniso_U_22
_atom_site_aniso_U_33
_atom_site_aniso_U_12
_atom_site_aniso_U_13
_atom_site_aniso_U_23
Se3 0.0418(3) 0.0320(3) 0.0455(3) 0.00837(18) 0.00849(19) 0.0209(2)
S1 0.0473(7) 0.0283(6) 0.0383(6) 0.0083(5) 0.0166(5) 0.0170(5)
F1 0.083(2) 0.0485(18) 0.0628(19) 0.0027(15) 0.0490(16) 0.0204(15)
F2 0.0623(19) 0.0455(17) 0.097(3) 0.0242(14) 0.0186(16) 0.0445(17)
F3 0.136(3) 0.0309(16) 0.064(2) 0.0092(17) 0.065(2) 0.0076(14)
F4 0.0403(16) 0.0517(19) 0.092(3) -0.0040(13) -0.0034(14) 0.0416(17)
F5 0.079(2) 0.0292(14) 0.0597(18) 0.0007(13) 0.0240(15) 0.0254(13)
O1 0.049(2) 0.0356(18) 0.058(3) 0.0010(15) 0.0084(16) 0.0168(16)
O2 0.059(2) 0.0317(17) 0.062(3) 0.0099(15) 0.0266(16) 0.0252(16)
N1 0.0328(18) 0.0299(18) 0.0377(19) 0.0106(14) 0.0170(14) 0.0155(15)
N2 0.039(2) 0.0285(19) 0.052(3) 0.0100(16) 0.0186(17) 0.0174(18)
C2 0.035(3) 0.028(2) 0.039(3) 0.0127(17) 0.0177(17) 0.0157(17)
C4 0.039(3) 0.028(2) 0.040(3) 0.0087(17) 0.0173(18) 0.0146(18)
C5 0.035(2) 0.0230(19) 0.037(3) 0.0093(16) 0.0184(17) 0.0143(16)
C6 0.031(2) 0.029(2) 0.040(3) 0.0122(16) 0.0169(17) 0.0175(18)
C7 0.035(3) 0.036(3) 0.032(3) 0.0111(18) 0.0123(17) 0.0157(18)
C8 0.037(3) 0.032(3) 0.038(3) 0.0133(17) 0.0188(17) 0.0190(18)
C9 0.033(2) 0.025(2) 0.039(3) 0.0110(16) 0.0170(17) 0.0162(17)
C10 0.037(3) 0.027(2) 0.034(3) 0.0073(17) 0.0108(17) 0.0135(17)
C11 0.040(3) 0.034(3) 0.039(3) 0.0103(18) 0.0142(18) 0.0207(19)
C12 0.033(2) 0.024(2) 0.040(3) 0.0095(16) 0.0211(17) 0.0121(17)
C13 0.038(3) 0.031(3) 0.039(3) 0.0133(18) 0.0159(18) 0.0193(18)
C14 0.034(3) 0.032(3) 0.040(3) 0.0106(17) 0.0193(18) 0.0122(18)
C15 0.039(3) 0.036(3) 0.037(3) 0.0108(19) 0.0159(18) 0.0156(19)
C16 0.041(3) 0.043(3) 0.041(3) 0.015(2) 0.0188(19) 0.025(2)
C17 0.038(3) 0.033(3) 0.041(3) 0.0101(18) 0.0192(18) 0.0202(19)

loop_
_atom_type_symbol
_atom_type_description
_atom_type_scat_dispersion_real
_atom_type_scat_dispersion_imag
_atom_type_scat_source
C C 0.0033 0.0016
;
International Tables for Crystallography
(1992, Vol. C, Tables 4.2.6.8 and 6.1.1.4)
;
H H 0.0000 0.0000
;
International Tables for Crystallography
(1992, Vol. C, Table 6.1.1.4)
;
F F 0.0171 0.0103
;
International Tables for Crystallography
(1992, Vol. C, Tables 4.2.6.8 and 6.1.1.4)
;
N N 0.0061 0.0033
;
International Tables for Crystallography
(1992, Vol. C, Tables 4.2.6.8 and 6.1.1.4)
;
O O 0.0106 0.0060
;
International Tables for Crystallography
(1992, Vol. C, Tables 4.2.6.8 and 6.1.1.4)
;
S S 0.1246 0.1234
;
International Tables for Crystallography
(1992, Vol. C, Tables 4.2.6.8 and 6.1.1.4)
;
Se Se -0.0929 2.2259
;
International Tables for Crystallography
(1992, Vol. C, Tables 4.2.6.8 and 6.1.1.4)
;

loop_
_geom_angle_atom_site_label_1
_geom_angle_atom_site_label_2
_geom_angle_atom_site_label_3
_geom_angle
_geom_angle_publ_flag
C2 Se3 C4 84.8(2) yes
F1 S1 F2 89.5(2) yes
F1 S1 F3 174.89(17) yes
F1 S1 F4 89.2(2) yes
F1 S1 F5 87.32(18) yes
F1 S1 C9 92.2(2) yes
F2 S1 F3 91.0(3) yes
F2 S1 F4 175.4(2) yes
F2 S1 F5 87.76(19) yes
F2 S1 C9 92.6(2) yes
F3 S1 F4 89.9(2) yes
F3 S1 F5 87.61(18) yes
F3 S1 C9 92.9(2) yes
F4 S1 F5 87.82(18) yes
F4 S1 C9 91.8(2) yes
F5 S1 C9 179.4(3) yes
C2 N1 C5 113.5(4) yes
O1 N2 O2 123.7(4) yes
O1 N2 C14 118.4(5) yes
O2 N2 C14 117.9(3) yes
Se3 C2 N1 114.2(4) yes
Se3 C2 C6 122.3(3) yes
N1 C2 C6 123.5(5) yes
Se3 C4 C5 110.9(4) yes
N1 C5 C4 116.7(3) yes
N1 C5 C12 117.2(4) yes
C4 C5 C12 126.1(4) yes
C2 C6 C7 119.1(3) yes
C2 C6 C11 122.6(5) yes
C7 C6 C11 118.3(4) yes
C6 C7 C8 120.2(4) yes
C7 C8 C9 120.2(5) yes
S1 C9 C8 119.7(4) yes
S1 C9 C10 119.5(3) yes
C8 C9 C10 120.8(4) yes
C9 C10 C11 118.7(4) yes
C6 C11 C10 121.9(5) yes
C5 C12 C13 120.8(5) yes
C5 C12 C17 119.4(4) yes
C13 C12 C17 119.8(3) yes
C12 C13 C14 118.0(5) yes
N2 C14 C13 118.4(5) yes
N2 C14 C15 118.1(3) yes
C13 C14 C15 123.5(5) yes
C14 C15 C16 118.0(4) yes
C15 C16 C17 120.3(5) yes
C12 C17 C16 120.5(5) yes
Se3 C4 H4 124.566 no
C5 C4 H4 124.571 no
C6 C7 H7 119.901 no
C8 C7 H7 119.909 no
C7 C8 H8 119.926 no
C9 C8 H8 119.924 no
C9 C10 H10 120.671 no
C11 C10 H10 120.669 no
C6 C11 H11 119.047 no
C10 C11 H11 119.050 no
C12 C13 H13 120.988 no
C14 C13 H13 120.987 no
C14 C15 H15 120.999 no
C16 C15 H15 121.014 no
C15 C16 H16 119.862 no
C17 C16 H16 119.862 no
C12 C17 H17 119.769 no
C16 C17 H17 119.770 no

loop_
_geom_bond_atom_site_label_1
_geom_bond_atom_site_label_2
_geom_bond_distance
_geom_bond_publ_flag
Se3 C2 1.893(6) yes
Se3 C4 1.839(4) yes
S1 F1 1.576(5) yes
S1 F2 1.572(4) yes
S1 F3 1.559(5) yes
S1 F4 1.589(4) yes
S1 F5 1.585(4) yes
S1 C9 1.805(5) yes
O1 N2 1.228(4) yes
O2 N2 1.225(7) yes
N1 C2 1.293(5) yes
N1 C5 1.385(6) yes
N2 C14 1.487(7) yes
C2 C6 1.472(6) yes
C4 C5 1.375(7) yes
C5 C12 1.500(5) yes
C6 C7 1.409(8) yes
C6 C11 1.389(5) yes
C7 C8 1.381(7) yes
C8 C9 1.385(5) yes
C9 C10 1.389(8) yes
C10 C11 1.385(7) yes
C12 C13 1.399(7) yes
C12 C17 1.377(8) yes
C13 C14 1.373(5) yes
C14 C15 1.372(8) yes
C15 C16 1.381(7) yes
C16 C17 1.394(5) yes
C4 H4 0.950 no
C7 H7 0.950 no
C8 H8 0.950 no
C10 H10 0.950 no
C11 H11 0.950 no
C13 H13 0.950 no
C15 H15 0.950 no
C16 H16 0.950 no
C17 H17 0.950 no

loop_
_geom_contact_atom_site_label_1
_geom_contact_atom_site_label_2
_geom_contact_distance
_geom_contact_publ_flag
_geom_contact_site_symmetry_2
Se3 C11 3.293(7) no .
F1 C8 2.765(6) no .
F2 C8 2.812(7) no .
F3 C10 2.766(7) no .
F4 C10 2.811(7) no .
O1 C13 3.553(5) no .
O1 C15 2.730(7) no .
O2 C13 2.723(7) no .
O2 C15 3.539(8) no .
N1 C7 2.890(7) no .
N1 C17 2.811(5) no .
C4 C13 3.029(5) no .
C6 C9 2.786(7) no .
C7 C10 2.790(6) no .
C8 C11 2.762(8) no .
C12 C15 2.788(5) no .
C13 C16 2.778(8) no .
C14 C17 2.728(8) no .
Se3 F2 3.468(5) no 1_545
Se3 F4 3.487(5) no 2_777
F1 O2 3.439(6) no 1_665
F1 O2 2.977(6) no 2_666
F1 N2 3.383(7) no 2_666
F1 C4 3.398(7) no 1_665
F1 C13 3.327(8) no 1_665
F2 Se3 3.468(5) no 1_565
F2 C7 3.496(7) no 2_676
F3 F3 3.544(7) no 2_787
F3 F5 2.992(5) no 2_787
F3 O1 3.595(7) no 2_566
F3 C16 3.200(8) no 1_666
F4 Se3 3.487(5) no 2_777
F4 O1 3.024(6) no 2_666
F4 O2 3.528(7) no 2_666
F4 N2 3.160(6) no 2_666
F5 F3 2.992(5) no 2_787
F5 C16 3.295(8) no 2_676
F5 C17 3.340(7) no 2_676
O1 F3 3.595(7) no 2_566
O1 F4 3.024(6) no 2_666
O1 C9 3.453(8) no 2_566
O1 C10 3.378(8) no 2_566
O1 C11 3.592(7) no 2_566
O2 F1 3.439(6) no 1_445
O2 F1 2.977(6) no 2_666
O2 F4 3.528(7) no 2_666
O2 C4 3.462(8) no 2_556
O2 C8 3.372(8) no 1_445
O2 C8 3.556(8) no 2_566
N1 N1 3.563(7) no 2_666
N1 C17 3.560(8) no 2_566
N2 F1 3.383(7) no 2_666
N2 F4 3.160(6) no 2_666
N2 C7 3.562(8) no 2_566
C2 C15 3.443(8) no 2_566
C2 C16 3.496(8) no 2_566
C4 F1 3.398(7) no 1_445
C4 O2 3.462(8) no 2_556
C4 C7 3.509(8) no 2_666
C5 C7 3.556(8) no 2_666
C5 C17 3.521(8) no 2_566
C6 C12 3.591(8) no 2_666
C6 C14 3.589(8) no 2_566
C6 C15 3.456(8) no 2_566
C7 F2 3.496(7) no 2_676
C7 N2 3.562(8) no 2_566
C7 C4 3.509(8) no 2_666
C7 C5 3.556(8) no 2_666
C8 O2 3.372(8) no 1_665
C8 O2 3.556(8) no 2_566
C9 O1 3.453(8) no 2_566
C10 O1 3.378(8) no 2_566
C11 O1 3.592(7) no 2_566
C11 C15 3.579(9) no 2_566
C12 C6 3.591(8) no 2_666
C13 F1 3.327(8) no 1_445
C14 C6 3.589(8) no 2_566
C15 C2 3.443(8) no 2_566
C15 C6 3.456(8) no 2_566
C15 C11 3.579(9) no 2_566
C16 F3 3.200(8) no 1_444
C16 F5 3.295(8) no 2_676
C16 C2 3.496(8) no 2_566
C17 F5 3.340(7) no 2_676
C17 N1 3.560(8) no 2_566
C17 C5 3.521(8) no 2_566
Se3 H11 2.8722 no .
S1 H8 2.8525 no .
S1 H10 2.8642 no .
F1 H8 2.4774 no .
F2 H8 2.5691 no .
F3 H10 2.4888 no .
F4 H10 2.5827 no .
O1 H15 2.4373 no .
O2 H13 2.4366 no .
N1 H4 3.2416 no .
N1 H7 2.5997 no .
N1 H17 2.4530 no .
N2 H13 2.6162 no .
N2 H15 2.6105 no .
C2 H4 3.4621 no .
C2 H7 2.6391 no .
C2 H11 2.6741 no .
C4 H13 2.7416 no .
C5 H13 2.6984 no .
C5 H17 2.6295 no .
C6 H8 3.2767 no .
C6 H10 3.2809 no .
C7 H11 3.2601 no .
C8 H10 3.2708 no .
C9 H7 3.2544 no .
C9 H11 3.2424 no .
C10 H8 3.2668 no .
C11 H7 3.2623 no .
C12 H4 2.8301 no .
C12 H16 3.2587 no .
C13 H4 2.8313 no .
C13 H15 3.2703 no .
C13 H17 3.2599 no .
C14 H16 3.2226 no .
C15 H13 3.2703 no .
C15 H17 3.2608 no .
C17 H13 3.2640 no .
C17 H15 3.2700 no .
H4 H13 2.2679 no .
H7 H8 2.3290 no .
H7 H17 3.5072 no .
H10 H11 2.3310 no .
H15 H16 2.3441 no .
H16 H17 2.3383 no .
Se3 H16 3.5584 no 2_566
F1 H4 2.7259 no 1_665
F1 H13 2.5834 no 1_665
F1 H17 3.5532 no 2_676
F2 H4 3.5691 no 1_565
F2 H7 2.6107 no 2_676
F2 H17 3.0560 no 2_676
F3 H16 2.5257 no 1_666
F4 H11 2.6949 no 2_777
F5 H4 3.4805 no 1_665
F5 H16 2.6424 no 2_676
F5 H17 2.7357 no 2_676
O1 H11 3.3701 no 1_444
O1 H15 2.8492 no 2_455
O1 H16 3.3648 no 2_455
O2 H4 2.5425 no 2_556
O2 H8 2.6335 no 1_445
O2 H13 3.0095 no 2_556
N2 H4 3.4135 no 2_556
C4 H7 3.0374 no 2_666
C5 H7 3.3504 no 2_666
C5 H17 3.5388 no 2_566
C6 H15 3.4376 no 2_566
C7 H4 3.4367 no 2_666
C7 H8 3.2472 no 2_676
C8 H8 3.0034 no 2_676
C8 H13 3.4151 no 2_666
C10 H10 3.0301 no 2_777
C10 H11 3.3423 no 2_777
C10 H15 3.3399 no 1_666
C11 H10 3.0148 no 2_777
C11 H15 3.4687 no 1_666
C11 H15 3.1836 no 2_566
C15 H10 3.0963 no 1_444
C15 H11 3.5780 no 2_566
C15 H15 3.4805 no 2_455
C16 H10 3.1553 no 1_444
H4 F1 2.7259 no 1_445
H4 F2 3.5691 no 1_545
H4 F5 3.4805 no 1_445
H4 O2 2.5425 no 2_556
H4 N2 3.4135 no 2_556
H4 C7 3.4367 no 2_666
H4 H7 3.0251 no 2_666
H4 H8 3.5901 no 2_666
H7 F2 2.6107 no 2_676
H7 C4 3.0374 no 2_666
H7 C5 3.3504 no 2_666
H7 H4 3.0251 no 2_666
H7 H8 2.9331 no 2_676
H8 O2 2.6335 no 1_665
H8 C7 3.2472 no 2_676
H8 C8 3.0034 no 2_676
H8 H4 3.5901 no 2_666
H8 H7 2.9331 no 2_676
H8 H8 2.4734 no 2_676
H8 H13 3.4522 no 2_666
H10 C10 3.0301 no 2_777
H10 C11 3.0148 no 2_777
H10 C15 3.0963 no 1_666
H10 C16 3.1553 no 1_666
H10 H10 2.6703 no 2_777
H10 H11 2.6236 no 2_777
H10 H15 3.0035 no 1_666
H10 H16 3.1191 no 1_666
H11 F4 2.6949 no 2_777
H11 O1 3.3701 no 1_666
H11 C10 3.3423 no 2_777
H11 C15 3.5780 no 2_566
H11 H10 2.6236 no 2_777
H11 H15 3.2263 no 1_666
H11 H15 3.0714 no 2_566
H13 F1 2.5834 no 1_445
H13 O2 3.0095 no 2_556
H13 C8 3.4151 no 2_666
H13 H8 3.4522 no 2_666
H15 O1 2.8492 no 2_455
H15 C6 3.4376 no 2_566
H15 C10 3.3399 no 1_444
H15 C11 3.4687 no 1_444
H15 C11 3.1836 no 2_566
H15 C15 3.4805 no 2_455
H15 H10 3.0035 no 1_444
H15 H11 3.2263 no 1_444
H15 H11 3.0714 no 2_566
H15 H15 2.5482 no 2_455
H16 Se3 3.5584 no 2_566
H16 F3 2.5257 no 1_444
H16 F5 2.6424 no 2_676
H16 O1 3.3648 no 2_455
H16 H10 3.1191 no 1_444
H17 F1 3.5532 no 2_676
H17 F2 3.0560 no 2_676
H17 F5 2.7357 no 2_676
H17 C5 3.5388 no 2_566

loop_
_geom_torsion_atom_site_label_1
_geom_torsion_atom_site_label_2
_geom_torsion_atom_site_label_3
_geom_torsion_atom_site_label_4
_geom_torsion
_geom_torsion_publ_flag
C2 Se3 C4 C5 0.5(3) no
C4 Se3 C2 N1 -1.6(4) no
C4 Se3 C2 C6 -179.8(4) no
F1 S1 C9 C8 -42.5(4) no
F1 S1 C9 C10 138.0(4) no
F2 S1 C9 C8 47.1(4) no
F2 S1 C9 C10 -132.4(4) no
F3 S1 C9 C8 138.2(4) no
F3 S1 C9 C10 -41.3(4) no
F4 S1 C9 C8 -131.8(4) no
F4 S1 C9 C10 48.8(4) no
C2 N1 C5 C4 -1.9(6) no
C2 N1 C5 C12 178.8(4) no
C5 N1 C2 Se3 2.2(6) no
C5 N1 C2 C6 -179.5(4) no
O1 N2 C14 C13 -170.6(4) no
O1 N2 C14 C15 11.3(7) no
O2 N2 C14 C13 10.1(7) no
O2 N2 C14 C15 -167.9(4) no
Se3 C2 C6 C7 162.7(3) no
Se3 C2 C6 C11 -19.4(6) no
N1 C2 C6 C7 -15.3(7) no
N1 C2 C6 C11 162.6(4) no
Se3 C4 C5 N1 0.5(6) no
Se3 C4 C5 C12 179.9(3) no
N1 C5 C12 C13 -176.3(4) no
N1 C5 C12 C17 2.5(7) no
C4 C5 C12 C13 4.4(7) no
C4 C5 C12 C17 -176.9(5) no
C2 C6 C7 C8 -180.0(4) no
C2 C6 C11 C10 -179.1(4) no
C7 C6 C11 C10 -1.2(7) no
C11 C6 C7 C8 2.0(7) no
C6 C7 C8 C9 -1.6(7) no
C7 C8 C9 S1 -179.1(4) no
C7 C8 C9 C10 0.4(7) no
S1 C9 C10 C11 179.9(3) no
C8 C9 C10 C11 0.4(7) no
C9 C10 C11 C6 0.0(7) no
C5 C12 C13 C14 179.7(4) no
C5 C12 C17 C16 -179.2(4) no
C13 C12 C17 C16 -0.4(7) no
C17 C12 C13 C14 1.0(7) no
C12 C13 C14 N2 -178.2(4) no
C12 C13 C14 C15 -0.2(7) no
N2 C14 C15 C16 176.9(4) no
C13 C14 C15 C16 -1.1(8) no
C14 C15 C16 C17 1.6(7) no
C15 C16 C17 C12 -0.9(8) no
